data_7042404
loop_
_publ_author_name
'Aulakh, Darpandeep'
'Nicoletta, Anthony P.'
'Pyser, Joshua B.'
'Varghese, Juby R.'
'Wriedt, Mario'

_publ_section_title
;
 Design, structural diversity and properties of novel zwitterionic
 metal--organic frameworks
;
_journal_name_full 'Dalton Trans.'
_journal_paper_doi 10.1039/C7DT00292K
_journal_year 2017
_chemical_formula_sum 'C30 H33 Cu N2 O18.5'
_chemical_formula_weight 781.12
_chemical_name_systematic
;
 ?
;
_space_group_crystal_system triclinic
_space_group_IT_number 2
_space_group_name_Hall '-P 1'
_space_group_name_H-M_alt 'P -1'
_symmetry_space_group_name_Hall '-P 1'
_symmetry_space_group_name_H-M 'P -1'
_atom_sites_solution_hydrogens mixed
_audit_block_doi 10.5517/ccdc.csd.cc1jyzfw
_audit_creation_method SHELXL-2013
_audit_update_record
;
2017-02-24 deposited with the CCDC.
2017-03-03 downloaded from the CCDC.
;
_cell_angle_alpha 95.876(2)
_cell_angle_beta 98.626(2)
_cell_angle_gamma 112.384(2)
_cell_formula_units_Z 2
_cell_length_a 11.7780(7)
_cell_length_b 12.1842(8)
_cell_length_c 13.5056(9)
_cell_measurement_reflns_used 68563
_cell_measurement_temperature 170(2)
_cell_measurement_theta_max 28.380
_cell_measurement_theta_min 1.836
_cell_volume 1744.7(2)
_computing_cell_refinement 'APEX2 (Bruker, 2013)'
_computing_data_collection 'APEX2 (Bruker, 2013)'
_computing_data_reduction 'APEX2 (Bruker, 2013)'
_computing_molecular_graphics Diamond
_computing_publication_material 'SHELXT-2014/6 (Sheldrick, 2014)'
_computing_structure_refinement 'SHELXL-2014/6 (Sheldrick, 2014)'
_computing_structure_solution 'SHELXT-2014/6 (Sheldrick, 2014)'
_diffrn_ambient_temperature 170(2)
_diffrn_measured_fraction_theta_full 1.000
_diffrn_measured_fraction_theta_max 0.996
_diffrn_measurement_device_type 'Bruker APEX II CCD area detector'
_diffrn_measurement_method 'omega scans'
_diffrn_radiation_type MoK\a
_diffrn_radiation_wavelength 0.71073
_diffrn_reflns_av_R_equivalents 0.0430
_diffrn_reflns_av_unetI/netI 0.0232
_diffrn_reflns_Laue_measured_fraction_full 1.000
_diffrn_reflns_Laue_measured_fraction_max 0.996
_diffrn_reflns_limit_h_max 15
_diffrn_reflns_limit_h_min -15
_diffrn_reflns_limit_k_max 16
_diffrn_reflns_limit_k_min -16
_diffrn_reflns_limit_l_max 18
_diffrn_reflns_limit_l_min -18
_diffrn_reflns_number 68686
_diffrn_reflns_point_group_measured_fraction_full 1.000
_diffrn_reflns_point_group_measured_fraction_max 0.996
_diffrn_reflns_theta_full 25.242
_diffrn_reflns_theta_max 28.380
_diffrn_reflns_theta_min 1.549
_diffrn_source 'fine-focus sealed tube'
_exptl_absorpt_coefficient_mu 0.709
_exptl_absorpt_correction_T_max 0.959
_exptl_absorpt_correction_T_min 0.907
_exptl_absorpt_correction_type multi-scan
_exptl_absorpt_process_details 'SADABS (Sheldrick 2014)'
_exptl_crystal_colour blue
_exptl_crystal_density_diffrn 1.487
_exptl_crystal_description plates
_exptl_crystal_F_000 808
_exptl_crystal_size_max 0.2
_exptl_crystal_size_mid 0.12
_exptl_crystal_size_min 0.07
_refine_diff_density_max 0.998
_refine_diff_density_min -0.772
_refine_diff_density_rms 0.071
_refine_ls_extinction_method none
_refine_ls_goodness_of_fit_ref 1.054
_refine_ls_hydrogen_treatment mixed
_refine_ls_matrix_type full
_refine_ls_number_parameters 480
_refine_ls_number_reflns 8703
_refine_ls_number_restraints 7
_refine_ls_restrained_S_all 1.054
_refine_ls_R_factor_all 0.0488
_refine_ls_R_factor_gt 0.0418
_refine_ls_shift/su_max 0.000
_refine_ls_shift/su_mean 0.000
_refine_ls_structure_factor_coef Fsqd
_refine_ls_weighting_details 'w=1/[\s^2^(Fo^2^)+(0.0633P)^2^+1.4675P] where P=(Fo^2^+2Fc^2^)/3'
_refine_ls_weighting_scheme calc
_refine_ls_wR_factor_gt 0.1167
_refine_ls_wR_factor_ref 0.1213
_reflns_Friedel_coverage 0.000
_reflns_number_gt 7543
_reflns_number_total 8703
_reflns_threshold_expression 'I > 2\s(I)'
_cod_data_source_file c7dt00292k2.cif
_cod_data_source_block jv238_sq
_cod_original_cell_volume 1744.6(2)
_cod_original_formula_sum 'C30 H33 Cu N2 O18.50'
_cod_database_code 7042404
_shelx_space_group_comment
;
The symmetry employed for this shelxl refinement is uniquely defined
by the following loop, which should always be used as a source of
symmetry information in preference to the above space-group names.
They are only intended as comments.
;
_shelxl_version_number 2013-3

loop_
_space_group_symop_operation_xyz
'x, y, z'
'-x, -y, -z'

loop_
_atom_site_label
_atom_site_type_symbol
_atom_site_fract_x
_atom_site_fract_y
_atom_site_fract_z
_atom_site_U_iso_or_equiv
_atom_site_adp_type
_atom_site_occupancy
_atom_site_site_symmetry_order
_atom_site_calc_flag
_atom_site_refinement_flags_posn
_atom_site_refinement_flags_adp
_atom_site_refinement_flags_occupancy
_atom_site_disorder_assembly
_atom_site_disorder_group
Cu1 Cu 0.06708(2) 0.08269(2) 0.34113(2) 0.02505(8) Uani 1 1 d D . . . .
O1 O 0.16531(14) -0.01468(13) 0.33634(13) 0.0294(3) Uani 1 1 d . . . . .
O2 O 0.22832(15) 0.05608(16) 0.50312(14) 0.0414(4) Uani 1 1 d . . . . .
O3 O 0.47028(18) -0.09460(17) 0.71827(11) 0.0451(5) Uani 1 1 d . . . . .
H3 H 0.4941 -0.1110 0.7745 0.054 Uiso 1 1 d R U . . .
O4 O 0.54417(18) -0.22923(19) 0.66108(13) 0.0459(5) Uani 1 1 d . . . . .
O5 O 0.55834(18) -0.0949(2) -0.10220(12) 0.0547(6) Uani 1 1 d . . . . .
O6 O 0.36106(16) -0.19272(15) -0.08462(11) 0.0368(4) Uani 1 1 d . . . . .
N1 N 0.48754(16) -0.21329(15) 0.21103(12) 0.0224(3) Uani 1 1 d . . . . .
C1 C 0.22654(18) -0.00888(18) 0.42446(17) 0.0273(4) Uani 1 1 d . . . . .
C2 C 0.30145(17) -0.08414(17) 0.43304(15) 0.0210(4) Uani 1 1 d . . . . .
C3 C 0.35752(18) -0.08956(18) 0.52977(15) 0.0239(4) Uani 1 1 d . . . . .
H3A H 0.3477 -0.0457 0.5878 0.029 Uiso 1 1 calc R U . . .
C4 C 0.42732(18) -0.15806(18) 0.54222(14) 0.0226(4) Uani 1 1 d . . . . .
C5 C 0.4869(2) -0.1642(2) 0.64695(15) 0.0315(5) Uani 1 1 d . . . . .
C6 C 0.44129(17) -0.22257(17) 0.45690(14) 0.0209(4) Uani 1 1 d . . . . .
H6 H 0.4890 -0.2699 0.4650 0.025 Uiso 1 1 calc R U . . .
C7 C 0.38585(17) -0.21790(16) 0.36017(13) 0.0185(3) Uani 1 1 d . . . . .
C8 C 0.31493(17) -0.14923(17) 0.34791(14) 0.0193(3) Uani 1 1 d . . . . .
H8 H 0.2760 -0.1468 0.2817 0.023 Uiso 1 1 calc R U . . .
C9 C 0.39886(19) -0.29094(17) 0.26868(14) 0.0227(4) Uani 1 1 d . . . . .
H9A H 0.4295 -0.3513 0.2913 0.027 Uiso 1 1 calc R U . . .
H9B H 0.3155 -0.3349 0.2231 0.027 Uiso 1 1 calc R U . . .
C10 C 0.44454(19) -0.20707(18) 0.11462(14) 0.0230(4) Uani 1 1 d . . . . .
H10 H 0.3576 -0.2477 0.0853 0.028 Uiso 1 1 calc R U . . .
C11 C 0.5263(2) -0.1419(2) 0.05816(15) 0.0311(5) Uani 1 1 d . . . . .
C12 C 0.6521(2) -0.0815(3) 0.10322(18) 0.0521(8) Uani 1 1 d . . . . .
H12 H 0.7100 -0.0369 0.0653 0.062 Uiso 1 1 calc R U . . .
C13 C 0.6936(2) -0.0860(3) 0.2035(2) 0.0603(10) Uani 1 1 d . . . . .
H13 H 0.7793 -0.0424 0.2356 0.072 Uiso 1 1 calc R U . . .
C14 C 0.6094(2) -0.1543(3) 0.25591(17) 0.0396(6) Uani 1 1 d . . . . .
H14 H 0.6372 -0.1598 0.3242 0.047 Uiso 1 1 calc R U . . .
C15 C 0.4758(2) -0.1433(2) -0.05156(15) 0.0336(5) Uani 1 1 d . . . . .
O21 O -0.02815(14) 0.18144(13) 0.34905(11) 0.0262(3) Uani 1 1 d . . . . .
O22 O 0.02360(17) 0.21367(15) 0.51869(12) 0.0363(4) Uani 1 1 d . . . . .
O23 O -0.08684(14) 0.48649(14) 0.72480(10) 0.0287(3) Uani 1 1 d . . . . .
H23 H -0.0936 0.5171 0.7810 0.034 Uiso 1 1 d R U . . .
O24 O -0.23067(16) 0.55144(14) 0.66047(11) 0.0315(3) Uani 1 1 d . . . . .
O25 O -0.16947(16) 0.39704(14) -0.06817(11) 0.0344(4) Uani 1 1 d . . . . .
O26 O -0.08122(16) 0.58392(14) -0.09893(11) 0.0338(4) Uani 1 1 d . . . . .
N21 N -0.20733(15) 0.51793(14) 0.21391(11) 0.0195(3) Uani 1 1 d . . . . .
C21 C -0.02875(18) 0.22884(16) 0.43723(15) 0.0212(4) Uani 1 1 d . . . . .
C22 C -0.09641(16) 0.31111(15) 0.44234(13) 0.0168(3) Uani 1 1 d . . . . .
C23 C -0.09744(16) 0.36579(15) 0.53819(13) 0.0169(3) Uani 1 1 d . . . . .
H23A H -0.0560 0.3502 0.5976 0.020 Uiso 1 1 calc R U . . .
C24 C -0.15843(17) 0.44247(15) 0.54709(13) 0.0170(3) Uani 1 1 d . . . . .
C25 C -0.16119(18) 0.49944(16) 0.64984(14) 0.0202(4) Uani 1 1 d . . . . .
C26 C -0.21971(17) 0.46466(16) 0.45959(13) 0.0179(3) Uani 1 1 d . . . . .
H26 H -0.2621 0.5168 0.4655 0.021 Uiso 1 1 calc R U . . .
C27 C -0.21914(17) 0.41097(16) 0.36388(13) 0.0172(3) Uani 1 1 d . . . . .
C28 C -0.15765(17) 0.33350(16) 0.35547(13) 0.0178(3) Uani 1 1 d . . . . .
H28 H -0.1577 0.2960 0.2902 0.021 Uiso 1 1 calc R U . . .
C29 C -0.29089(18) 0.43136(18) 0.27006(14) 0.0215(4) Uani 1 1 d . . . . .
H29A H -0.3391 0.3532 0.2238 0.026 Uiso 1 1 calc R U . . .
H29B H -0.3516 0.4629 0.2903 0.026 Uiso 1 1 calc R U . . .
C30 C -0.19780(17) 0.47827(17) 0.12008(13) 0.0197(3) Uani 1 1 d . . . . .
H30 H -0.2400 0.3950 0.0918 0.024 Uiso 1 1 calc R U . . .
C31 C -0.12722(19) 0.55735(18) 0.06431(14) 0.0234(4) Uani 1 1 d . . . . .
C32 C -0.0634(2) 0.6778(2) 0.10823(16) 0.0353(5) Uani 1 1 d . . . . .
H32 H -0.0145 0.7339 0.0713 0.042 Uiso 1 1 calc R U . . .
C33 C -0.0713(3) 0.7164(2) 0.20640(17) 0.0392(6) Uani 1 1 d . . . . .
H33 H -0.0256 0.7983 0.2379 0.047 Uiso 1 1 calc R U . . .
C34 C -0.1457(2) 0.63510(19) 0.25757(15) 0.0287(4) Uani 1 1 d . . . . .
H34 H -0.1539 0.6614 0.3238 0.034 Uiso 1 1 calc R U . . .
C35 C -0.12643(18) 0.50695(19) -0.04291(14) 0.0242(4) Uani 1 1 d . . . . .
O1W O -0.06687(13) -0.05426(13) 0.37918(11) 0.0239(3) Uani 1 1 d . . . . .
H1WA H -0.0431 -0.0986 0.4130 0.029 Uiso 1 1 d R U . . .
H1WB H -0.1162 -0.0405 0.4126 0.029 Uiso 1 1 d R U . . .
O2W O -0.0119(2) 0.0323(2) 0.17431(16) 0.0594(6) Uani 1 1 d D . . . .
H2WA H -0.0358 0.0798 0.1453 0.089 Uiso 1 1 d DR U . . .
H2WB H 0.0343 0.0198 0.1368 0.089 Uiso 1 1 d DR U . . .
O3W O 0.2296(3) 0.2326(3) 0.3702(4) 0.0401(8) Uani 0.5 1 d . . P A 1
H3WA H 0.2275 0.2794 0.3291 0.060 Uiso 0.5 1 d R U P A 1
H3WB H 0.2916 0.2155 0.3655 0.060 Uiso 0.5 1 d R U P A 1
O3W' O 0.2037(3) 0.2162(3) 0.2989(4) 0.0379(8) Uani 0.5 1 d . . P A 2
H3WC H 0.2713 0.2070 0.3109 0.057 Uiso 0.5 1 d R U P A 2
H3WD H 0.2137 0.2827 0.3317 0.057 Uiso 0.5 1 d R U P A 2
O4W O 0.1167(2) -0.18949(17) -0.08007(15) 0.0484(5) Uani 1 1 d D . . . .
H4WA H 0.1887 -0.1887 -0.0781 0.100(17) Uiso 1 1 d DR . . . .
H4WB H 0.0605 -0.2556 -0.0758 0.103(16) Uiso 1 1 d DR . . . .
O7W O 0.3390(2) 0.3293(2) 0.5943(2) 0.0682(6) Uani 1 1 d . . . . .
H7WA H 0.2934 0.2825 0.5405 0.102 Uiso 1 1 d R U . . .
H7WB H 0.3221 0.2952 0.6444 0.102 Uiso 1 1 d R U . . .
O5W O 0.1630(3) -0.0214(3) 0.0930(2) 0.0921(10) Uani 1 1 d . . . . .
H5WA H 0.2285 0.0413 0.0989 0.138 Uiso 1 1 d R U . . .
H5WB H 0.1573 -0.0715 0.0428 0.138 Uiso 1 1 d R U . . .
O6W O 0.4747(4) 0.4635(4) 0.4374(4) 0.0571(11) Uani 0.5 1 d . . P B -1
H6WA H 0.3960 0.4349 0.4247 0.086 Uiso 0.5 1 d R U P B -1
H6WB H 0.5017 0.4996 0.3905 0.086 Uiso 0.5 1 d R U P B -1

loop_
_atom_site_aniso_label
_atom_site_aniso_U_11
_atom_site_aniso_U_22
_atom_site_aniso_U_33
_atom_site_aniso_U_23
_atom_site_aniso_U_13
_atom_site_aniso_U_12
Cu1 0.02399(13) 0.02025(13) 0.03607(15) 0.00349(10) 0.01010(10) 0.01340(10)
O1 0.0252(7) 0.0246(7) 0.0427(9) 0.0043(6) 0.0087(6) 0.0145(6)
O2 0.0289(8) 0.0436(10) 0.0512(10) -0.0125(8) 0.0114(7) 0.0183(7)
O3 0.0572(11) 0.0511(11) 0.0131(7) 0.0059(7) 0.0053(7) 0.0075(9)
O4 0.0440(10) 0.0678(13) 0.0290(9) 0.0222(8) 0.0027(7) 0.0242(9)
O5 0.0456(11) 0.0689(13) 0.0178(8) 0.0116(8) 0.0047(7) -0.0115(9)
O6 0.0394(9) 0.0338(8) 0.0214(7) 0.0056(6) 0.0002(6) -0.0001(7)
N1 0.0247(8) 0.0286(8) 0.0155(7) 0.0045(6) 0.0088(6) 0.0107(7)
C1 0.0178(9) 0.0245(9) 0.0406(12) 0.0016(8) 0.0100(8) 0.0091(8)
C2 0.0163(8) 0.0203(8) 0.0261(9) 0.0038(7) 0.0084(7) 0.0058(7)
C3 0.0204(9) 0.0265(9) 0.0192(9) -0.0011(7) 0.0097(7) 0.0029(7)
C4 0.0195(8) 0.0283(9) 0.0158(8) 0.0076(7) 0.0058(7) 0.0034(7)
C5 0.0256(10) 0.0396(12) 0.0178(9) 0.0102(8) 0.0041(7) -0.0005(9)
C6 0.0201(8) 0.0244(9) 0.0201(9) 0.0095(7) 0.0060(7) 0.0088(7)
C7 0.0202(8) 0.0205(8) 0.0164(8) 0.0060(6) 0.0082(6) 0.0077(7)
C8 0.0182(8) 0.0222(9) 0.0179(8) 0.0060(7) 0.0047(6) 0.0076(7)
C9 0.0314(10) 0.0228(9) 0.0182(8) 0.0067(7) 0.0119(7) 0.0123(8)
C10 0.0259(9) 0.0235(9) 0.0150(8) 0.0010(7) 0.0038(7) 0.0060(7)
C11 0.0333(11) 0.0329(11) 0.0153(9) 0.0032(8) 0.0052(8) 0.0009(9)
C12 0.0335(13) 0.075(2) 0.0220(11) 0.0111(12) 0.0093(9) -0.0077(13)
C13 0.0238(12) 0.105(3) 0.0262(12) 0.0158(14) 0.0023(9) -0.0027(14)
C14 0.0267(11) 0.0684(17) 0.0186(10) 0.0099(10) 0.0041(8) 0.0133(11)
C15 0.0405(12) 0.0294(10) 0.0149(9) 0.0034(8) 0.0041(8) -0.0024(9)
O21 0.0324(8) 0.0283(7) 0.0252(7) 0.0018(6) 0.0080(6) 0.0201(6)
O22 0.0529(10) 0.0314(8) 0.0291(8) -0.0019(6) -0.0080(7) 0.0295(8)
O23 0.0336(8) 0.0399(8) 0.0109(6) 0.0006(6) 0.0057(5) 0.0137(7)
O24 0.0475(9) 0.0310(8) 0.0242(7) 0.0026(6) 0.0141(7) 0.0225(7)
O25 0.0396(9) 0.0276(8) 0.0235(7) -0.0057(6) 0.0116(6) 0.0006(7)
O26 0.0458(9) 0.0310(8) 0.0148(6) 0.0012(6) 0.0111(6) 0.0039(7)
N21 0.0245(8) 0.0228(8) 0.0131(7) 0.0052(6) 0.0042(6) 0.0109(6)
C21 0.0233(9) 0.0155(8) 0.0256(9) 0.0027(7) 0.0037(7) 0.0095(7)
C22 0.0185(8) 0.0140(7) 0.0184(8) 0.0033(6) 0.0047(6) 0.0065(6)
C23 0.0201(8) 0.0159(8) 0.0135(8) 0.0049(6) 0.0034(6) 0.0055(7)
C24 0.0205(8) 0.0155(8) 0.0138(8) 0.0031(6) 0.0064(6) 0.0046(6)
C25 0.0257(9) 0.0169(8) 0.0154(8) 0.0026(6) 0.0086(7) 0.0042(7)
C26 0.0209(8) 0.0185(8) 0.0176(8) 0.0057(6) 0.0077(7) 0.0096(7)
C27 0.0197(8) 0.0185(8) 0.0142(8) 0.0052(6) 0.0054(6) 0.0072(7)
C28 0.0208(8) 0.0185(8) 0.0137(8) 0.0014(6) 0.0061(6) 0.0071(7)
C29 0.0219(9) 0.0291(10) 0.0158(8) 0.0084(7) 0.0063(7) 0.0107(8)
C30 0.0231(9) 0.0210(8) 0.0139(8) 0.0012(6) 0.0026(7) 0.0086(7)
C31 0.0282(10) 0.0254(9) 0.0130(8) 0.0015(7) 0.0055(7) 0.0070(8)
C32 0.0538(14) 0.0230(10) 0.0205(10) 0.0034(8) 0.0140(9) 0.0039(10)
C33 0.0641(16) 0.0201(10) 0.0221(10) -0.0028(8) 0.0130(10) 0.0047(10)
C34 0.0452(12) 0.0250(10) 0.0160(9) 0.0017(7) 0.0089(8) 0.0135(9)
C35 0.0225(9) 0.0294(10) 0.0130(8) -0.0030(7) 0.0046(7) 0.0035(8)
O1W 0.0252(7) 0.0251(7) 0.0266(7) 0.0055(5) 0.0066(5) 0.0151(6)
O2W 0.0902(17) 0.0632(13) 0.0529(12) 0.0257(10) 0.0456(12) 0.0459(13)
O3W 0.0282(17) 0.0263(17) 0.075(3) 0.0164(19) 0.0202(19) 0.0153(14)
O3W' 0.0292(17) 0.0203(15) 0.065(3) 0.0080(17) 0.0082(18) 0.0107(13)
O4W 0.0520(12) 0.0326(9) 0.0552(12) 0.0075(8) 0.0218(9) 0.0072(8)
O7W 0.0669(15) 0.0604(14) 0.0849(18) 0.0105(13) 0.0127(13) 0.0355(12)
O5W 0.0718(17) 0.102(2) 0.0777(18) -0.0306(16) 0.0313(14) 0.0143(16)
O6W 0.0335(19) 0.061(3) 0.081(3) 0.025(2) 0.0088(19) 0.0217(19)

loop_
_atom_type_symbol
_atom_type_description
_atom_type_scat_dispersion_real
_atom_type_scat_dispersion_imag
_atom_type_scat_source
C C 0.0033 0.0016 'International Tables Vol C Tables 4.2.6.8 and 6.1.1.4'
H H 0.0000 0.0000 'International Tables Vol C Tables 4.2.6.8 and 6.1.1.4'
Cu Cu 0.3201 1.2651 'International Tables Vol C Tables 4.2.6.8 and 6.1.1.4'
N N 0.0061 0.0033 'International Tables Vol C Tables 4.2.6.8 and 6.1.1.4'
O O 0.0106 0.0060 'International Tables Vol C Tables 4.2.6.8 and 6.1.1.4'

loop_
_geom_angle_atom_site_label_1
_geom_angle_atom_site_label_2
_geom_angle_atom_site_label_3
_geom_angle
O21 Cu1 O1 178.64(7)
O21 Cu1 O1W 91.58(6)
O1 Cu1 O1W 88.67(6)
O21 Cu1 O3W' 90.29(11)
O1 Cu1 O3W' 89.49(11)
O1W Cu1 O3W' 177.68(12)
O21 Cu1 O3W 90.56(10)
O1 Cu1 O3W 88.63(10)
O1W Cu1 O3W 154.33(14)
O21 Cu1 O2W 88.05(7)
O1 Cu1 O2W 93.26(7)
O1W Cu1 O2W 95.70(7)
O3W' Cu1 O2W 82.99(14)
O3W Cu1 O2W 109.94(15)
C1 O1 Cu1 111.55(13)
C14 N1 C10 121.57(18)
C14 N1 C9 119.03(17)
C10 N1 C9 119.36(16)
O2 C1 O1 124.1(2)
O2 C1 C2 118.5(2)
O1 C1 C2 117.39(18)
C3 C2 C8 119.68(18)
C3 C2 C1 118.25(18)
C8 C2 C1 122.07(18)
C4 C3 C2 120.72(17)
C3 C4 C6 119.50(17)
C3 C4 C5 120.47(19)
C6 C4 C5 120.02(19)
O4 C5 O3 125.3(2)
O4 C5 C4 122.2(2)
O3 C5 C4 112.6(2)
C7 C6 C4 120.29(18)
C6 C7 C8 120.05(17)
C6 C7 C9 119.67(17)
C8 C7 C9 120.25(16)
C2 C8 C7 119.74(17)
N1 C9 C7 111.84(15)
N1 C10 C11 120.17(18)
C10 C11 C12 118.80(19)
C10 C11 C15 118.57(19)
C12 C11 C15 122.59(19)
C13 C12 C11 120.0(2)
C14 C13 C12 119.1(2)
N1 C14 C13 120.3(2)
O6 C15 O5 126.2(2)
O6 C15 C11 118.79(19)
O5 C15 C11 115.0(2)
C21 O21 Cu1 117.24(12)
C30 N21 C34 121.19(17)
C30 N21 C29 119.57(16)
C34 N21 C29 119.21(16)
O22 C21 O21 125.16(18)
O22 C21 C22 118.03(17)
O21 C21 C22 116.79(16)
C28 C22 C23 119.68(16)
C28 C22 C21 122.15(16)
C23 C22 C21 118.16(16)
C24 C23 C22 120.45(16)
C23 C24 C26 119.61(16)
C23 C24 C25 120.40(16)
C26 C24 C25 119.98(16)
O24 C25 O23 123.95(17)
O24 C25 C24 121.55(17)
O23 C25 C24 114.48(16)
C27 C26 C24 120.44(16)
C26 C27 C28 119.64(16)
C26 C27 C29 119.80(16)
C28 C27 C29 120.48(16)
C22 C28 C27 120.17(16)
N21 C29 C27 112.95(15)
N21 C30 C31 120.77(17)
C30 C31 C32 118.61(17)
C30 C31 C35 117.68(17)
C32 C31 C35 123.70(18)
C31 C32 C33 119.75(19)
C34 C33 C32 119.5(2)
N21 C34 C33 120.14(18)
O25 C35 O26 125.93(18)
O25 C35 C31 117.83(18)
O26 C35 C31 116.24(17)

loop_
_geom_bond_atom_site_label_1
_geom_bond_atom_site_label_2
_geom_bond_distance
Cu1 O21 1.9378(14)
Cu1 O1 1.9499(14)
Cu1 O1W 1.9878(14)
Cu1 O3W' 2.008(4)
Cu1 O3W 2.030(4)
Cu1 O2W 2.230(2)
O1 C1 1.276(3)
O2 C1 1.251(3)
O3 C5 1.305(3)
O4 C5 1.232(3)
O5 C15 1.267(3)
O6 C15 1.238(3)
N1 C14 1.344(3)
N1 C10 1.345(2)
N1 C9 1.495(2)
C1 C2 1.497(3)
C2 C3 1.393(3)
C2 C8 1.393(3)
C3 C4 1.382(3)
C4 C6 1.394(3)
C4 C5 1.504(3)
C6 C7 1.387(2)
C7 C8 1.394(3)
C7 C9 1.509(2)
C10 C11 1.379(3)
C11 C12 1.384(3)
C11 C15 1.507(3)
C12 C13 1.383(3)
C13 C14 1.371(3)
O21 C21 1.271(2)
O22 C21 1.245(2)
O23 C25 1.299(2)
O24 C25 1.226(2)
O25 C35 1.226(3)
O26 C35 1.273(2)
N21 C30 1.346(2)
N21 C34 1.350(3)
N21 C29 1.501(2)
C21 C22 1.502(2)
C22 C28 1.390(2)
C22 C23 1.398(2)
C23 C24 1.385(3)
C24 C26 1.396(2)
C24 C25 1.497(2)
C26 C27 1.390(2)
C27 C28 1.397(2)
C27 C29 1.511(2)
C30 C31 1.383(3)
C31 C32 1.385(3)
C31 C35 1.517(2)
C32 C33 1.389(3)
C33 C34 1.374(3)
